data_7009120
loop_
_publ_author_name
'Zhang, Lirong'
'Shi, Zhan'
'Yang, Guoyu'
'Chen, Xiaoming'
'Feng, Shouhua'

_publ_section_title
;
 Hydrothermal synthesis and crystal structure of a layered vanadium
 oxide with an interlayer metal co-ordination complex:
 Cd[C3N2H11]2[V8O20]
;
_journal_issue 3
_journal_name_full 'Journal of the Chemical Society, Dalton Transactions'
_journal_page_first 275
_journal_paper_doi 10.1039/a908773g
_journal_year 2000
_chemical_formula_sum 'C3 H11 Cd0.5 N2 O10 V4'
_chemical_formula_weight 495.10
_space_group_IT_number 12
_symmetry_cell_setting monoclinic
_symmetry_space_group_name_Hall '-C 2y'
_symmetry_space_group_name_H-M 'C 1 2/m 1'
_atom_sites_solution_hydrogens geom
_atom_sites_solution_primary direct
_atom_sites_solution_secondary difmap
_audit_creation_method SHELXL-97
_cell_angle_alpha 90.00
_cell_angle_beta 102.070(10)
_cell_angle_gamma 90.00
_cell_formula_units_Z 4
_cell_length_a 13.085(8)
_cell_length_b 15.847(4)
_cell_length_c 6.161(2)
_cell_measurement_reflns_used 25
_cell_measurement_temperature 295(2)
_cell_measurement_theta_max 15
_cell_measurement_theta_min 7.5
_cell_volume 1249.3(9)
_computing_structure_refinement 'SHELXL-97 (Sheldrick, 1997)'
_computing_structure_solution 'SHELXS-97 (Sheldrick, 1990)'
_diffrn_ambient_temperature 295(2)
_diffrn_measured_fraction_theta_full 0.500
_diffrn_measured_fraction_theta_max 0.500
_diffrn_measurement_device_type 'Siemens R3m'
_diffrn_measurement_method \w
_diffrn_radiation_monochromator graphite
_diffrn_radiation_source 'fine-focus sealed tube'
_diffrn_radiation_type MoK\a
_diffrn_radiation_wavelength 0.71073
_diffrn_reflns_av_R_equivalents 0.0352
_diffrn_reflns_av_sigmaI/netI 0.0167
_diffrn_reflns_limit_h_max 17
_diffrn_reflns_limit_h_min 0
_diffrn_reflns_limit_k_max 20
_diffrn_reflns_limit_k_min 0
_diffrn_reflns_limit_l_max 7
_diffrn_reflns_limit_l_min -8
_diffrn_reflns_number 1630
_diffrn_reflns_theta_full 27.98
_diffrn_reflns_theta_max 27.98
_diffrn_reflns_theta_min 2.57
_diffrn_standards_decay_% 0
_diffrn_standards_interval_count 120
_diffrn_standards_number 2
_exptl_absorpt_coefficient_mu 3.777
_exptl_absorpt_correction_T_max 0.3970
_exptl_absorpt_correction_T_min 0.2873
_exptl_absorpt_correction_type SEMI-EMPIRICAL
_exptl_crystal_colour black
_exptl_crystal_density_diffrn 2.632
_exptl_crystal_density_method 'not measured'
_exptl_crystal_description POLYHEDRAL
_exptl_crystal_F_000 956
_exptl_crystal_size_max 0.44
_exptl_crystal_size_mid 0.32
_exptl_crystal_size_min 0.30
_refine_diff_density_max 0.570
_refine_diff_density_min -0.539
_refine_diff_density_rms 0.137
_refine_ls_extinction_coef 0.0035(5)
_refine_ls_extinction_expression Fc^*^=kFc[1+0.001xFc^2^\l^3^/sin(2\q)]^-1/4^
_refine_ls_extinction_method SHELXL
_refine_ls_goodness_of_fit_ref 1.166
_refine_ls_hydrogen_treatment mixed
_refine_ls_matrix_type full
_refine_ls_number_parameters 105
_refine_ls_number_reflns 1567
_refine_ls_number_restraints 7
_refine_ls_restrained_S_all 1.169
_refine_ls_R_factor_all 0.0400
_refine_ls_R_factor_gt 0.0358
_refine_ls_shift/su_max 0.000
_refine_ls_shift/su_mean 0.000
_refine_ls_structure_factor_coef Fsqd
_refine_ls_weighting_details 'w=1/[\s^2^(Fo^2^)+(0.0449P)^2^+3.7493P] where P=(Fo^2^+2Fc^2^)/3'
_refine_ls_weighting_scheme calc
_refine_ls_wR_factor_gt 0.0907
_refine_ls_wR_factor_ref 0.0930
_reflns_number_gt 1426
_reflns_number_total 1567
_reflns_threshold_expression >2sigma(I)
_cod_data_source_file a908773g.txt
_cod_data_source_block '[C3N2H11]2V8O20'
_cod_depositor_comments
;
The following automatic conversions were performed:
'_symmetry_cell_setting' value 'MONOCLINIC' changed to 'monoclinic'
according to '/home/saulius/struct/CIF-dictionaries/cif_core.dic'
dictionary named 'cif_core.dic' version 2.4.1 from 2010-06-29.

Automatic conversion script
Id: cif_fix_enum 1527 2010-12-29 10:47:43Z saulius 

The following automatic conversions were performed:

'_refine_ls_weighting_scheme' value 'calc
w=1/[\s^2^(Fo^2^)+(0.0449P)^2^+3.7493P] where P=(Fo^2^+2Fc^2^)/3' was
changed to 'calc'. New tag '_refine_ls_weighting_details' was
created. The value of the new tag was set to
'w=1/[\s^2^(Fo^2^)+(0.0449P)^2^+3.7493P] where P=(Fo^2^+2Fc^2^)/3'.

Automatic conversion script
Id: cif_fix_values 3143 2015-03-26 13:38:13Z robertas 
;
_cod_original_sg_symbol_H-M C2/m
_cod_original_formula_sum 'C3 H11 Cd0.50 N2 O10 V4'
_cod_database_code 7009120

loop_
_symmetry_equiv_pos_as_xyz
'x, y, z'
'-x, y, -z'
'x+1/2, y+1/2, z'
'-x+1/2, y+1/2, -z'
'-x, -y, -z'
'x, -y, z'
'-x+1/2, -y+1/2, -z'
'x+1/2, -y+1/2, z'

loop_
_atom_site_label
_atom_site_type_symbol
_atom_site_fract_x
_atom_site_fract_y
_atom_site_fract_z
_atom_site_U_iso_or_equiv
_atom_site_adp_type
_atom_site_occupancy
_atom_site_calc_flag
_atom_site_refinement_flags
_atom_site_disorder_assembly
_atom_site_disorder_group
Cd1 Cd 0.0000 0.0000 0.0000 0.03219(18) Uani 1 d S . .
V1 V 0.15964(5) 0.27169(4) -0.19449(10) 0.0381(2) Uani 1 d . . .
V2 V 0.10152(5) 0.19575(4) 0.27687(10) 0.03251(19) Uani 1 d . . .
O1 O 0.0959(2) 0.09403(18) 0.2251(5) 0.0476(7) Uani 1 d . . .
O2 O 0.1857(2) 0.24496(18) 0.1177(4) 0.0416(6) Uani 1 d . . .
O3 O 0.0165(3) 0.2369(2) -0.2177(5) 0.0563(9) Uani 1 d . . .
O4 O 0.1575(2) 0.2062(2) -0.4538(5) 0.0494(7) Uani 1 d . . .
O5 O 0.1500(2) 0.3702(2) -0.2440(6) 0.0530(8) Uani 1 d . . .
N1 N -0.1121(4) 0.0000 0.2487(10) 0.0593(15) Uani 1 d S . .
H1N H -0.0963 0.0456 0.3362 0.080 Uiso 1 d R . .
N2 N -0.2693(4) 0.0000 0.5328(9) 0.0482(12) Uani 1 d S . .
H2A H -0.3182 -0.0197 0.6031 0.080 Uiso 0.50 d PR . .
H2B H -0.2062 -0.0200 0.5998 0.080 Uiso 0.50 d PR . .
C1 C -0.2206(5) 0.0000 0.1715(11) 0.067(2) Uani 1 d S . .
H1A H -0.2332 -0.0335 0.0387 0.080 Uiso 0.50 d PR . .
H1B H -0.2399 0.0568 0.1268 0.080 Uiso 0.50 d PR . .
C2 C -0.2937(6) -0.0268(6) 0.3066(13) 0.046(2) Uani 0.50 d PD . .
H2D H -0.2928 -0.0874 0.3077 0.080 Uiso 1 d R . .
C3 C -0.4027(7) -0.0265(11) 0.2140(17) 0.080(6) Uani 0.50 d PDU . .
H3A H -0.4408 -0.0458 0.3218 0.080 Uiso 0.50 d PR . .
H3B H -0.4238 0.0301 0.1700 0.080 Uiso 0.50 d PR . .
H3C H -0.4171 -0.0628 0.0866 0.080 Uiso 0.50 d PR . .

loop_
_atom_site_aniso_label
_atom_site_aniso_U_11
_atom_site_aniso_U_22
_atom_site_aniso_U_33
_atom_site_aniso_U_23
_atom_site_aniso_U_13
_atom_site_aniso_U_12
Cd1 0.0372(3) 0.0244(3) 0.0339(3) 0.000 0.0052(2) 0.000
V1 0.0514(4) 0.0317(4) 0.0272(3) 0.0049(2) -0.0011(3) -0.0121(3)
V2 0.0426(4) 0.0248(3) 0.0268(3) -0.0013(2) -0.0002(2) 0.0009(2)
O1 0.0493(16) 0.0266(13) 0.0618(19) -0.0062(13) 0.0003(13) -0.0039(12)
O2 0.0529(15) 0.0389(14) 0.0290(12) 0.0049(11) -0.0003(11) -0.0061(12)
O3 0.0648(19) 0.070(2) 0.0334(14) -0.0063(15) 0.0094(13) -0.0282(17)
O4 0.0606(18) 0.0531(18) 0.0302(13) -0.0008(12) -0.0003(12) -0.0140(14)
O5 0.0588(18) 0.0365(16) 0.0598(19) 0.0135(14) 0.0038(14) -0.0070(13)
N1 0.045(3) 0.084(4) 0.053(3) 0.000 0.019(2) 0.000
N2 0.046(3) 0.056(3) 0.042(3) 0.000 0.007(2) 0.000
C1 0.050(4) 0.114(7) 0.037(3) 0.000 0.008(3) 0.000
C2 0.049(4) 0.049(5) 0.044(4) -0.010(3) 0.016(3) -0.015(3)
C3 0.046(4) 0.138(19) 0.055(5) -0.017(7) 0.008(4) -0.007(6)

loop_
_atom_type_symbol
_atom_type_description
_atom_type_scat_dispersion_real
_atom_type_scat_dispersion_imag
_atom_type_scat_source
C C 0.0033 0.0016 'International Tables Vol C Tables 4.2.6.8 and 6.1.1.4'
H H 0.0000 0.0000 'International Tables Vol C Tables 4.2.6.8 and 6.1.1.4'
N N 0.0061 0.0033 'International Tables Vol C Tables 4.2.6.8 and 6.1.1.4'
O O 0.0106 0.0060 'International Tables Vol C Tables 4.2.6.8 and 6.1.1.4'
V V 0.3005 0.5294 'International Tables Vol C Tables 4.2.6.8 and 6.1.1.4'
Cd Cd -0.8075 1.2024 'International Tables Vol C Tables 4.2.6.8 and 6.1.1.4'

loop_
_geom_angle_atom_site_label_1
_geom_angle_atom_site_label_2
_geom_angle_atom_site_label_3
_geom_angle
_geom_angle_site_symmetry_1
_geom_angle_site_symmetry_3
_geom_angle_publ_flag
O1 Cd1 O1 180.0 5 . ?
O1 Cd1 O1 96.32(15) 5 6 ?
O1 Cd1 O1 83.68(15) . 6 ?
O1 Cd1 O1 83.68(15) 5 2 ?
O1 Cd1 O1 96.32(15) . 2 ?
O1 Cd1 O1 180.0 6 2 ?
O1 Cd1 N1 86.61(14) 5 5 ?
O1 Cd1 N1 93.39(14) . 5 ?
O1 Cd1 N1 93.39(14) 6 5 ?
O1 Cd1 N1 86.61(14) 2 5 ?
O1 Cd1 N1 93.39(14) 5 . ?
O1 Cd1 N1 86.61(14) . . ?
O1 Cd1 N1 86.61(14) 6 . ?
O1 Cd1 N1 93.39(14) 2 . ?
N1 Cd1 N1 180.0 5 . ?
O5 V1 O4 112.85(16) . . ?
O5 V1 O2 113.40(15) . . ?
O4 V1 O2 133.37(13) . . ?
O5 V1 O3 103.23(17) . . ?
O4 V1 O3 86.46(14) . . ?
O2 V1 O3 88.73(13) . . ?
O5 V1 O2 102.20(14) . 7 ?
O4 V1 O2 87.89(13) . 7 ?
O2 V1 O2 77.03(13) . 7 ?
O3 V1 O2 154.16(14) . 7 ?
O5 V1 V1 112.75(12) . 7 ?
O4 V1 V1 114.03(11) . 7 ?
O2 V1 V1 39.31(9) . 7 ?
O3 V1 V1 124.83(11) . 7 ?
O2 V1 V1 37.72(8) 7 7 ?
O1 V2 O3 110.14(17) . 2 ?
O1 V2 O4 106.37(16) . 1_556 ?
O3 V2 O4 112.07(16) 2 1_556 ?
O1 V2 O2 109.11(15) . . ?
O3 V2 O2 111.15(16) 2 . ?
O4 V2 O2 107.84(14) 1_556 . ?
V2 O1 Cd1 140.53(17) . . ?
V2 O2 V1 129.66(15) . . ?
V2 O2 V1 121.28(14) . 7 ?
V1 O2 V1 102.97(13) . 7 ?
V2 O3 V1 169.0(2) 2 . ?
V2 O4 V1 144.4(2) 1_554 . ?
C1 N1 Cd1 120.6(4) . . ?
N1 C1 C2 123.1(6) . . ?
C3 C2 N2 113.0(7) . . ?
C3 C2 C1 119.6(8) . . ?
N2 C2 C1 115.6(6) . . ?
N2 C2 C3 100.7(7) . 6 ?
C1 C2 C3 106.1(7) . 6 ?

loop_
_geom_bond_atom_site_label_1
_geom_bond_atom_site_label_2
_geom_bond_distance
_geom_bond_site_symmetry_2
_geom_bond_publ_flag
Cd1 O1 2.234(3) 5 ?
Cd1 O1 2.234(3) . ?
Cd1 O1 2.234(3) 6 ?
Cd1 O1 2.234(3) 2 ?
Cd1 N1 2.332(5) 5 ?
Cd1 N1 2.332(5) . ?
V1 O5 1.590(3) . ?
V1 O4 1.900(3) . ?
V1 O2 1.929(3) . ?
V1 O3 1.929(3) . ?
V1 O2 1.997(3) 7 ?
V1 V1 3.0720(16) 7 ?
V2 O1 1.642(3) . ?
V2 O3 1.645(3) 2 ?
V2 O4 1.676(3) 1_556 ?
V2 O2 1.799(3) . ?
O2 V1 1.997(3) 7 ?
O3 V2 1.645(3) 2 ?
O4 V2 1.676(3) 1_554 ?
N1 C1 1.399(9) . ?
N2 C2 1.428(9) . ?
C1 C2 1.457(10) . ?
C2 C3 1.422(10) . ?

loop_
_geom_hbond_atom_site_label_D
_geom_hbond_atom_site_label_H
_geom_hbond_atom_site_label_A
_geom_hbond_distance_DH
_geom_hbond_distance_HA
_geom_hbond_distance_DA
_geom_hbond_angle_DHA
_geom_hbond_site_symmetry_A
N2 H2A O5 0.90 2.07 2.802(5) 138.0 3_446
N2 H2B O1 0.90 1.99 2.860(5) 161.2 5_556
